data_4029094
loop_
_publ_author_name
'Jayamurugan, Govindasamy'
'Finke, Aaron D.'
'Gisselbrecht, Jean-Paul'
'Boudon, Corinne'
'Schweizer, W. Bernd'
'Diederich, Fran\,cois'

_publ_section_title
;
 One-pot access to push-pull oligoenes by sequential [2 + 2]
 cycloaddition-retroelectrocyclization reactions.
;
_journal_issue 1
_journal_name_full 'The Journal of organic chemistry'
_journal_page_first 426
_journal_page_last 431
_journal_paper_doi 10.1021/jo402440m
_journal_volume 79
_journal_year 2014
_chemical_compound_source 'LOC ETH Zurich'
_chemical_formula_moiety 'C26 H22 N6 '
_chemical_formula_sum 'C26 H22 N6'
_chemical_formula_weight 418.504
_chemical_name_systematic
;
 ?
;
_space_group_IT_number 14
_symmetry_cell_setting monoclinic
_symmetry_space_group_name_Hall '-P 2ybc'
_symmetry_space_group_name_H-M 'P 1 21/c 1'
_atom_sites_solution_primary direct
_atom_sites_solution_secondary difmap
_audit_creation_method maXus
_cell_angle_alpha 90.00
_cell_angle_beta 118.198(3)
_cell_angle_gamma 90.00
_cell_formula_units_Z 2
_cell_length_a 12.9058(13)
_cell_length_b 7.5529(7)
_cell_length_c 12.7458(10)
_cell_measurement_reflns_used 2539
_cell_measurement_temperature 123
_cell_measurement_theta_max 26.022
_cell_measurement_theta_min 2.753
_cell_volume 1094.96(18)
_computing_cell_refinement 'HKL Scalepack (Otwinowski & Minor 1997)'
_computing_data_collection KappaCCD
_computing_data_reduction 'Denzo and Scalepak (Otwinowski & Minor, 1997)'
_computing_structure_refinement 'SHELXL-97 (Sheldrick, 2008)'
_computing_structure_solution 'SHELXS-97 (Sheldrick, 2008)'
_diffrn_ambient_temperature 123
_diffrn_measured_fraction_theta_full 0.957
_diffrn_measured_fraction_theta_max 0.957
_diffrn_measurement_device KappaCCD
_diffrn_measurement_method CCD
_diffrn_orient_matrix_type X=UH
_diffrn_orient_matrix_UB_11 0.08359
_diffrn_orient_matrix_UB_12 0.00825
_diffrn_orient_matrix_UB_13 0.02948
_diffrn_orient_matrix_UB_21 0.01752
_diffrn_orient_matrix_UB_22 0.10480
_diffrn_orient_matrix_UB_23 -0.07899
_diffrn_orient_matrix_UB_31 0.01441
_diffrn_orient_matrix_UB_32 0.05065
_diffrn_orient_matrix_UB_33 0.07040
_diffrn_radiation_source 'fine-focus sealed tube'
_diffrn_radiation_type ' MoK\a'
_diffrn_radiation_wavelength_id all
_diffrn_reflns_av_R_equivalents 0.18
_diffrn_reflns_limit_h_max 15
_diffrn_reflns_limit_h_min -15
_diffrn_reflns_limit_k_max 9
_diffrn_reflns_limit_k_min -9
_diffrn_reflns_limit_l_max 15
_diffrn_reflns_limit_l_min -15
_diffrn_reflns_number 3689
_diffrn_reflns_theta_full 26.03
_diffrn_reflns_theta_max 26.03
_diffrn_reflns_theta_min 4.11
_exptl_absorpt_coefficient_mu 0.079
_exptl_absorpt_correction_type none
_exptl_crystal_colour purple
_exptl_crystal_density_diffrn 1.269
_exptl_crystal_density_method 'not measured'
_exptl_crystal_description plae
_exptl_crystal_F_000 440.0
_exptl_crystal_size_max .09
_exptl_crystal_size_mid .045
_exptl_crystal_size_min .009
_refine_diff_density_max 0.266
_refine_diff_density_min -0.222
_refine_diff_density_rms 0.057
_refine_ls_extinction_method none
_refine_ls_goodness_of_fit_ref 0.891
_refine_ls_hydrogen_treatment mixed
_refine_ls_matrix_type full
_refine_ls_number_parameters 151
_refine_ls_number_reflns 2071
_refine_ls_number_restraints 0
_refine_ls_restrained_S_all 0.891
_refine_ls_R_factor_all 0.1510
_refine_ls_R_factor_gt 0.0670
_refine_ls_shift/su_max 0.002
_refine_ls_shift/su_mean 0.000
_refine_ls_structure_factor_coef Fsqd
_refine_ls_weighting_details 'calc w=1/[\s^2^(Fo^2^)+ (0.1000P)^2^+0.0000P] where P=(Fo^2^+2Fc^2^)/3'
_refine_ls_weighting_scheme calc
_refine_ls_wR_factor_gt 0.1534
_refine_ls_wR_factor_ref 0.1978
_reflns_number_gt 1094
_reflns_number_total 2071
_reflns_threshold_expression >2sigma(I)
_cod_data_source_file jo402440m_si_002.cif
_cod_data_source_block 3a
_cod_depositor_comments
;
The following automatic conversions were performed:

'_symmetry_cell_setting' value 'Monoclinic' changed to 'monoclinic'
according to
/usr/data/users/saulius/automatic-downloads/current/ACS/lib/dictionaries/cif_core.dic
dictionary named 'cif_core.dic' version 2.4.2 from 2011-04-26.

Automatic conversion script
Id: cif_fix_values 2281 2013-09-26 08:29:07Z andrius 
;
_cod_original_cell_volume 1095.0(2)
_cod_original_sg_symbol_H-M 'P 21/c        '
_cod_original_formula_sum 'C26 H22 N6 '
_cod_database_code 4029094

loop_
_symmetry_equiv_pos_as_xyz
+X,+Y,+Z
-X,-Y,-Z
'-X,+Y+ 1/2,-Z+ 1/2'
'+X,-Y+ 1/2,+Z+ 1/2'

loop_
_atom_site_label
_atom_site_type_symbol
_atom_site_fract_x
_atom_site_fract_y
_atom_site_fract_z
_atom_site_U_iso_or_equiv
_atom_site_adp_type
_atom_site_occupancy
_atom_site_symmetry_multiplicity
_atom_site_calc_flag
_atom_site_refinement_flags
N1 N 0.1044(2) 0.6280(4) -0.0464(2) 0.0301(7) Uani 1 1 d .
C4 C 0.4140(3) 0.5235(4) 0.1578(2) 0.0248(8) Uani 1 1 d .
C2 C 0.2100(3) 0.6170(4) 0.0547(2) 0.0247(8) Uani 1 1 d .
C5 C 0.4275(3) 0.5836(4) 0.2676(2) 0.0226(7) Uani 1 1 d .
C8 C 0.5396(3) 0.5691(4) 0.3779(2) 0.0234(8) Uani 1 1 d .
C6 C 0.3295(3) 0.6634(4) 0.2680(3) 0.0263(8) Uani 1 1 d .
C3 C 0.3084(3) 0.5370(4) 0.0549(3) 0.0278(8) Uani 1 1 d .
C7 C 0.2235(3) 0.6805(4) 0.1649(3) 0.0257(8) Uani 1 1 d .
C9 C 0.5424(3) 0.5413(4) 0.4936(3) 0.0245(7) Uani 1 1 d .
C12 C 0.7558(3) 0.5636(5) 0.4902(3) 0.0279(8) Uani 1 1 d .
C10 C 0.6469(3) 0.5824(4) 0.3806(2) 0.0246(8) Uani 1 1 d .
C11 C 0.6664(3) 0.6237(4) 0.2805(3) 0.0269(8) Uani 1 1 d .
N13 N 0.8411(3) 0.5542(5) 0.5778(2) 0.0421(9) Uani 1 1 d .
N14 N 0.6869(3) 0.6548(4) 0.2042(2) 0.0339(8) Uani 1 1 d .
C15 C 0.0043(3) 0.7196(5) -0.0484(3) 0.0359(9) Uani 1 1 d .
C16 C 0.0939(3) 0.5602(6) -0.1588(3) 0.0430(11) Uani 1 1 d .
H4 H 0.4815 0.4704 0.1542 0.030 Uiso 1 1 calc R
H6 H 0.3362 0.7081 0.3431 0.032 Uiso 1 1 calc R
H3 H 0.3019 0.4899 -0.0197 0.033 Uiso 1 1 calc R
H7 H 0.1569 0.7374 0.1682 0.031 Uiso 1 1 calc R
H15A H -0.0719 0.7010 -0.1342 0.043 Uiso 1 1 calc R
H15B H 0.0238 0.8592 -0.0330 0.043 Uiso 1 1 calc R
H15C H -0.0131 0.6665 0.0204 0.043 Uiso 1 1 calc R
H16A H 0.0054 0.5814 -0.2292 0.052 Uiso 1 1 calc R
H16B H 0.1133 0.4203 -0.1502 0.052 Uiso 1 1 calc R
H16C H 0.1551 0.6290 -0.1798 0.052 Uiso 1 1 calc R
H9 H 0.614(3) 0.586(4) 0.565(3) 0.030(9) Uiso 1 1 d .

loop_
_atom_site_aniso_label
_atom_site_aniso_U_11
_atom_site_aniso_U_22
_atom_site_aniso_U_33
_atom_site_aniso_U_23
_atom_site_aniso_U_13
_atom_site_aniso_U_12
N1 0.0210(15) 0.0400(18) 0.0252(13) 0.0023(12) 0.0077(11) -0.0016(13)
C4 0.0279(19) 0.0270(18) 0.0218(14) -0.0002(13) 0.0137(13) 0.0006(14)
C2 0.0211(17) 0.0237(18) 0.0225(14) 0.0029(13) 0.0047(12) -0.0022(14)
C5 0.0237(17) 0.0239(17) 0.0216(14) 0.0000(12) 0.0118(12) -0.0025(14)
C8 0.0250(18) 0.0222(16) 0.0211(15) 0.0013(12) 0.0093(13) 0.0009(13)
C6 0.0268(18) 0.0302(19) 0.0235(14) -0.0030(13) 0.0133(13) -0.0006(14)
C3 0.0288(19) 0.0284(18) 0.0247(15) -0.0017(13) 0.0116(13) -0.0037(15)
C7 0.0171(16) 0.0335(19) 0.0263(14) 0.0013(13) 0.0102(12) 0.0056(14)
C9 0.0256(18) 0.0252(17) 0.0188(13) -0.0018(13) 0.0072(13) -0.0001(14)
C12 0.0272(19) 0.0318(19) 0.0273(16) -0.0003(14) 0.0150(14) -0.0010(15)
C10 0.0262(18) 0.0260(17) 0.0204(14) 0.0016(12) 0.0099(12) 0.0006(14)
C11 0.0236(18) 0.0295(19) 0.0234(15) 0.0008(13) 0.0076(13) 0.0049(14)
N13 0.0285(18) 0.064(2) 0.0271(14) -0.0076(14) 0.0079(13) 0.0066(15)
N14 0.0325(18) 0.0397(18) 0.0313(14) 0.0047(13) 0.0166(13) 0.0036(14)
C15 0.0243(19) 0.040(2) 0.0403(18) 0.0064(17) 0.0127(14) 0.0020(16)
C16 0.032(2) 0.067(3) 0.0187(15) 0.0001(16) 0.0030(14) -0.0019(19)

loop_
_atom_type_symbol
_atom_type_description
_atom_type_scat_dispersion_real
_atom_type_scat_dispersion_imag
_atom_type_scat_source
C C 0.0033 0.0016 'International Tables Vol C Tables 4.2.6.8 and 6.1.1.4'
H H 0.0000 0.0000 'International Tables Vol C Tables 4.2.6.8 and 6.1.1.4'
N N 0.0061 0.0033 'International Tables Vol C Tables 4.2.6.8 and 6.1.1.4'

loop_
_diffrn_radiation_wavelength
0.71073

loop_
_geom_angle_atom_site_label_1
_geom_angle_atom_site_label_2
_geom_angle_atom_site_label_3
_geom_angle
_geom_angle_site_symmetry_1
C2 N1 C15 121.8(3) .
C2 N1 C16 119.5(3) .
C15 N1 C16 118.5(3) .
C3 C4 C5 121.8(3) .
N1 C2 C3 121.7(3) .
N1 C2 C7 121.1(3) .
C3 C2 C7 117.2(3) .
C4 C5 C6 117.1(3) .
C4 C5 C8 122.2(3) .
C6 C5 C8 120.7(3) .
C10 C8 C5 122.9(3) .
C10 C8 C9 116.0(3) .
C5 C8 C9 121.1(3) .
C7 C6 C5 121.7(3) .
C4 C3 C2 121.3(3) .
C6 C7 C2 120.9(3) .
C9 C9 C8 123.8(3) 3_666
N13 C12 C10 177.7(4) .
C8 C10 C12 121.7(3) .
C8 C10 C11 126.0(3) .
C12 C10 C11 112.3(3) .
N14 C11 C10 177.1(4) .
C3 C4 H4 119.1 .
C5 C4 H4 119.1 .
C7 C6 H6 119.2 .
C5 C6 H6 119.2 .
C4 C3 H3 119.4 .
C2 C3 H3 119.4 .
C6 C7 H7 119.5 .
C2 C7 H7 119.5 .
C9 C9 H9 121(2) 3_666
C8 C9 H9 116(2) .
N1 C15 H15A 109.5 .
N1 C15 H15B 109.5 .
H15A C15 H15B 109.5 .
N1 C15 H15C 109.5 .
H15A C15 H15C 109.5 .
H15B C15 H15C 109.5 .
N1 C16 H16A 109.5 .
N1 C16 H16B 109.5 .
H16A C16 H16B 109.5 .
N1 C16 H16C 109.5 .
H16A C16 H16C 109.5 .
H16B C16 H16C 109.5 .

loop_
_geom_bond_atom_site_label_1
_geom_bond_atom_site_label_2
_geom_bond_distance
_geom_bond_site_symmetry_2
N1 C2 1.366(4) .
N1 C15 1.455(5) .
N1 C16 1.465(4) .
C4 C3 1.378(4) .
C4 C5 1.401(4) .
C2 C3 1.406(5) .
C2 C7 1.415(4) .
C5 C6 1.404(5) .
C5 C8 1.470(4) .
C8 C10 1.373(5) .
C8 C9 1.472(4) .
C6 C7 1.384(4) .
C9 C9 1.336(7) 3_666
C12 N13 1.142(4) .
C12 C10 1.446(4) .
C10 C11 1.447(5) .
C11 N14 1.145(4) .
C4 H4 0.9800 .
C6 H6 0.9800 .
C3 H3 0.9800 .
C7 H7 0.9800 .
C9 H9 1.00(3) .
C15 H15A 1.0800 .
C15 H15B 1.0800 .
C15 H15C 1.0800 .
C16 H16A 1.0800 .
C16 H16B 1.0800 .
C16 H16C 1.0800 .

loop_
_geom_torsion_atom_site_label_1
_geom_torsion_atom_site_label_2
_geom_torsion_atom_site_label_3
_geom_torsion_atom_site_label_4
_geom_torsion
_geom_torsion_site_symmetry_4
C15 N1 C2 C3 -176.4(3) .
C16 N1 C2 C3 -2.1(5) .
C15 N1 C2 C7 5.8(5) .
C16 N1 C2 C7 -179.8(3) .
C3 C4 C5 C6 -1.8(5) .
C3 C4 C5 C8 179.7(3) .
C4 C5 C8 C10 33.3(5) .
C6 C5 C8 C10 -145.1(3) .
C4 C5 C8 C9 -147.4(3) .
C6 C5 C8 C9 34.2(4) .
C4 C5 C6 C7 0.7(5) .
C8 C5 C6 C7 179.2(3) .
C5 C4 C3 C2 2.0(5) .
N1 C2 C3 C4 -178.7(3) .
C7 C2 C3 C4 -0.9(5) .
C5 C6 C7 C2 0.3(5) .
N1 C2 C7 C6 177.7(3) .
C3 C2 C7 C6 -0.2(5) .
C10 C8 C9 C9 -152.6(4) 3_666
C5 C8 C9 C9 28.1(6) 3_666
C5 C8 C10 C12 -178.6(3) .
C9 C8 C10 C12 2.2(5) .
C5 C8 C10 C11 4.5(5) .
C9 C8 C10 C11 -174.8(3) .
N13 C12 C10 C8 -74(11) .
N13 C12 C10 C11 103(11) .
C8 C10 C11 N14 -172(7) .
C12 C10 C11 N14 10(7) .
